data_7114127
loop_
_publ_author_name
'Turner, Boaz'
'Shterenberg, Alexander'
'Kapon, Moshe'
'Botoshansky, Mark'
'Suwinska, Kinga'
'Eichen, Yoav'

_publ_section_title
;
 Self-assembled calix[6]pyrrole capsules: solid-state encapsulation of
 different guests in preorganized calix[6]pyrrole capsules
;
_journal_issue 7
_journal_name_full 'Chemical Communications'
_journal_page_first 726
_journal_paper_doi 10.1039/b111281n
_journal_year 2002
_chemical_formula_sum 'C162 H168 N12 O8'
_chemical_formula_weight 2411.08
_chemical_name_systematic
;
?
;
_space_group_IT_number 148
_symmetry_cell_setting hexagonal
_symmetry_space_group_name_Hall '-R 3'
_symmetry_space_group_name_H-M 'R -3 :H'
_atom_sites_solution_hydrogens mixed
_atom_sites_solution_primary direct
_atom_sites_solution_secondary difmap
_audit_creation_method SHELXL-97
_cell_angle_alpha 90.00
_cell_angle_beta 90.00
_cell_angle_gamma 120.00
_cell_formula_units_Z 3
_cell_length_a 23.7560(10)
_cell_length_b 23.7560(10)
_cell_length_c 24.0780(10)
_cell_measurement_reflns_used 6262
_cell_measurement_temperature 293(2)
_cell_measurement_theta_max 20.816
_cell_measurement_theta_min 1.018
_cell_volume 11767.9(9)
_computing_structure_refinement 'SHELXL-97 (Sheldrick, 1997)'
_computing_structure_solution 'SHELXS-97 (Sheldrick, 1990)'
_diffrn_ambient_temperature 293(2)
_diffrn_detector_area_resol_mean
;
1242 (horizontal) x 1152 (vertical) pixels, CCD pixel size is 22.5 x 22.5 \mm
which gives at the input a pixel of 110 x 110 \mm (with 2 x 2 binning)
;
_diffrn_measured_fraction_theta_full 0.774
_diffrn_measured_fraction_theta_max 0.774
_diffrn_measurement_device_type KappaCCD
_diffrn_measurement_method
;
155 frames via \f rotation
(rotation angle 1\%) and 2*40 s per frame)
;
_diffrn_radiation_monochromator graphite
_diffrn_radiation_source 'fine-focus sealed tube'
_diffrn_radiation_type MoK\a
_diffrn_radiation_wavelength 0.71073
_diffrn_radiation_wavelength_id all
_diffrn_reflns_av_R_equivalents 0.058
_diffrn_reflns_av_sigmaI/netI 0.1019
_diffrn_reflns_limit_h_max 21
_diffrn_reflns_limit_h_min -23
_diffrn_reflns_limit_k_max 27
_diffrn_reflns_limit_k_min -27
_diffrn_reflns_limit_l_max 33
_diffrn_reflns_limit_l_min -33
_diffrn_reflns_number 9756
_diffrn_reflns_theta_full 29.54
_diffrn_reflns_theta_max 29.54
_diffrn_reflns_theta_min 2.75
_exptl_absorpt_coefficient_mu 0.063
_exptl_absorpt_correction_type none
_exptl_crystal_colour colourless
_exptl_crystal_density_diffrn 1.021
_exptl_crystal_density_method 'not measured'
_exptl_crystal_description block
_exptl_crystal_F_000 3864
_exptl_crystal_size_max 0.50
_exptl_crystal_size_mid 0.40
_exptl_crystal_size_min 0.30
_refine_diff_density_max 0.559
_refine_diff_density_min -0.336
_refine_diff_density_rms 0.046
_refine_ls_extinction_coef 0.0004(6)
_refine_ls_extinction_expression Fc^*^=kFc[1+0.001xFc^2^\l^3^/sin(2\q)]^-1/4^
_refine_ls_extinction_method SHELXL
_refine_ls_goodness_of_fit_ref 1.031
_refine_ls_hydrogen_treatment mixed
_refine_ls_matrix_type full
_refine_ls_number_parameters 285
_refine_ls_number_reflns 5654
_refine_ls_number_restraints 0
_refine_ls_restrained_S_all 1.031
_refine_ls_R_factor_all 0.2348
_refine_ls_R_factor_gt 0.1091
_refine_ls_shift/su_max 0.001
_refine_ls_shift/su_mean 0.000
_refine_ls_structure_factor_coef Fsqd
_refine_ls_weighting_details 'calc w=1/[\s^2^(Fo^2^)+(0.1634P)^2^+0.2916P] where P=(Fo^2^+2Fc^2^)/3'
_refine_ls_weighting_scheme calc
_refine_ls_wR_factor_gt 0.2614
_refine_ls_wR_factor_ref 0.3101
_reflns_number_gt 2410
_reflns_number_total 5654
_reflns_threshold_expression I>2\s(I)
_cod_data_source_file b111281n.txt
_cod_data_source_block calix[6]pyrrole.water.aceton
_cod_depositor_comments
;
The following automatic conversions were performed:

'_symmetry_cell_setting' value 'Hexagonal' changed to 'hexagonal'
according to
/usr/data/users/saulius/automatic-downloads/retrospective/RSC/lib/dictionaries/cif_core.dic
dictionary named 'cif_core.dic' version 2.4.2 from 2011-04-26.

Automatic conversion script
Id: cif_fix_values 2281 2013-09-26 08:29:07Z andrius 
;
_cod_original_sg_symbol_H-M R-3
_cod_database_code 7114127

loop_
_symmetry_equiv_pos_as_xyz
'x, y, z'
'-y, x-y, z'
'-x+y, -x, z'
'x+2/3, y+1/3, z+1/3'
'-y+2/3, x-y+1/3, z+1/3'
'-x+y+2/3, -x+1/3, z+1/3'
'x+1/3, y+2/3, z+2/3'
'-y+1/3, x-y+2/3, z+2/3'
'-x+y+1/3, -x+2/3, z+2/3'
'-x, -y, -z'
'y, -x+y, -z'
'x-y, x, -z'
'-x+2/3, -y+1/3, -z+1/3'
'y+2/3, -x+y+1/3, -z+1/3'
'x-y+2/3, x+1/3, -z+1/3'
'-x+1/3, -y+2/3, -z+2/3'
'y+1/3, -x+y+2/3, -z+2/3'
'x-y+1/3, x+2/3, -z+2/3'

loop_
_atom_site_label
_atom_site_type_symbol
_atom_site_fract_x
_atom_site_fract_y
_atom_site_fract_z
_atom_site_U_iso_or_equiv
_atom_site_adp_type
_atom_site_occupancy
_atom_site_symmetry_multiplicity
_atom_site_calc_flag
_atom_site_refinement_flags
N1 N 0.59745(14) 0.15204(13) 0.11436(13) 0.0636(8) Uani 1 1 d .
H1 H 0.6216(15) 0.1590(15) 0.0825(15) 0.066(10) Uiso 1 1 d .
C2 C 0.54761(16) 0.16571(15) 0.12233(15) 0.0626(9) Uani 1 1 d .
C3 C 0.53854(18) 0.16409(19) 0.17748(15) 0.0763(11) Uani 1 1 d .
H3 H 0.5083 0.1718 0.1953 0.092 Uiso 1 1 calc R
C4 C 0.58224(18) 0.14880(19) 0.20413(15) 0.0744(11) Uani 1 1 d .
H4 H 0.5856 0.1448 0.2422 0.089 Uiso 1 1 calc R
C5 C 0.61823(15) 0.14105(15) 0.16485(14) 0.0595(9) Uani 1 1 d .
C6 C 0.67180(15) 0.12386(15) 0.16830(13) 0.0582(9) Uani 1 1 d .
N7 N 0.74273(16) 0.23349(15) 0.12306(12) 0.0624(9) Uani 1 1 d .
H7 H 0.7241(13) 0.2476(13) 0.1325(11) 0.026(9) Uiso 1 1 d .
C8 C 0.72884(16) 0.17037(16) 0.13191(13) 0.0592(9) Uani 1 1 d .
C9 C 0.77792(18) 0.16560(18) 0.10611(16) 0.0760(11) Uani 1 1 d .
H9 H 0.7822 0.1288 0.1046 0.091 Uiso 1 1 calc R
C10 C 0.82084(18) 0.22720(18) 0.08215(16) 0.0758(11) Uani 1 1 d .
H10 H 0.8582 0.2375 0.0621 0.091 Uiso 1 1 calc R
C11 C 0.79849(17) 0.26848(16) 0.09324(14) 0.0648(10) Uani 1 1 d .
C12 C 0.82095(17) 0.33702(16) 0.07346(15) 0.0690(10) Uani 1 1 d .
C13 C 0.8841(2) 0.3612(2) 0.04013(19) 0.1072(16) Uani 1 1 d .
H13A H 0.8988 0.4046 0.0272 0.161 Uiso 1 1 calc R
H13B H 0.8761 0.3330 0.0089 0.161 Uiso 1 1 calc R
H13C H 0.9167 0.3610 0.0634 0.161 Uiso 1 1 calc R
C14 C 0.7670(2) 0.3357(2) 0.03634(17) 0.0957(14) Uani 1 1 d .
H14A H 0.7288 0.3232 0.0583 0.144 Uiso 1 1 calc R
H14B H 0.7568 0.3049 0.0068 0.144 Uiso 1 1 calc R
H14C H 0.7820 0.3781 0.0209 0.144 Uiso 1 1 calc R
C15 C 0.69296(17) 0.13047(17) 0.23014(14) 0.0632(9) Uani 1 1 d .
C16 C 0.6584(2) 0.08023(19) 0.26766(16) 0.0830(12) Uani 1 1 d .
H16 H 0.6224 0.0421 0.2553 0.100 Uiso 1 1 calc R
C17 C 0.6764(2) 0.0857(2) 0.32264(18) 0.0936(13) Uani 1 1 d .
H17 H 0.6528 0.0511 0.3467 0.112 Uiso 1 1 calc R
C18 C 0.7274(3) 0.1405(3) 0.34199(18) 0.0908(13) Uani 1 1 d .
H18 H 0.7392 0.1438 0.3792 0.109 Uiso 1 1 calc R
C19 C 0.7620(2) 0.1916(2) 0.30657(19) 0.0977(13) Uani 1 1 d .
H19 H 0.7968 0.2299 0.3201 0.117 Uiso 1 1 calc R
C20 C 0.74578(19) 0.18661(19) 0.25113(16) 0.0795(11) Uani 1 1 d .
H20 H 0.7705 0.2213 0.2274 0.095 Uiso 1 1 calc R
C21 C 0.64867(17) 0.05331(16) 0.14945(13) 0.0632(9) Uani 1 1 d .
C22 C 0.6881(2) 0.02598(18) 0.15692(16) 0.0759(11) Uani 1 1 d .
H22 H 0.7289 0.0507 0.1731 0.091 Uiso 1 1 calc R
C23 C 0.6681(3) -0.0372(2) 0.14076(19) 0.0926(13) Uani 1 1 d .
H23 H 0.6951 -0.0544 0.1469 0.111 Uiso 1 1 calc R
C24 C 0.6098(3) -0.0742(2) 0.1162(2) 0.1132(17) Uani 1 1 d .
H24 H 0.5972 -0.1161 0.1044 0.136 Uiso 1 1 calc R
C25 C 0.5683(3) -0.0486(2) 0.1086(2) 0.1097(16) Uani 1 1 d .
H25 H 0.5276 -0.0742 0.0926 0.132 Uiso 1 1 calc R
C26 C 0.5872(2) 0.01437(18) 0.12474(16) 0.0829(12) Uani 1 1 d .
H26 H 0.5595 0.0309 0.1193 0.100 Uiso 1 1 calc R
C27 C 0.6703(4) 0.1341(4) -0.0328(3) 0.140(2) Uani 1 1 d .
O28 O 0.6549(3) 0.1597(3) -0.0003(2) 0.190(2) Uani 1 1 d .
C29 C 0.7345(5) 0.1657(4) -0.0573(4) 0.214(4) Uani 1 1 d .
H29A H 0.7537 0.2120 -0.0539 0.321 Uiso 1 1 calc R
H29B H 0.7312 0.1543 -0.0959 0.321 Uiso 1 1 calc R
H29C H 0.7611 0.1519 -0.0385 0.321 Uiso 1 1 calc R
C30 C 0.6279(6) 0.0639(6) -0.0397(6) 0.291(7) Uani 1 1 d .
H30A H 0.6328 0.0418 -0.0083 0.437 Uiso 1 1 calc R
H30B H 0.6397 0.0500 -0.0729 0.437 Uiso 1 1 calc R
H30C H 0.5836 0.0539 -0.0422 0.437 Uiso 1 1 calc R
O1W O 0.6670(13) 0.3333(7) 0.1602(9) 0.373(9) Uiso 1 3 d SR

loop_
_atom_site_aniso_label
_atom_site_aniso_U_11
_atom_site_aniso_U_22
_atom_site_aniso_U_33
_atom_site_aniso_U_23
_atom_site_aniso_U_13
_atom_site_aniso_U_12
N1 0.0693(19) 0.0716(19) 0.0586(18) -0.0038(15) 0.0043(16) 0.0418(16)
C2 0.061(2) 0.063(2) 0.064(2) -0.0029(17) 0.0018(18) 0.0311(18)
C3 0.083(3) 0.108(3) 0.060(2) 0.009(2) 0.016(2) 0.064(2)
C4 0.082(3) 0.101(3) 0.057(2) 0.0122(19) 0.0136(19) 0.059(2)
C5 0.066(2) 0.063(2) 0.055(2) -0.0023(16) 0.0026(17) 0.0372(18)
C6 0.060(2) 0.055(2) 0.060(2) -0.0037(16) 0.0019(16) 0.0292(17)
N7 0.072(2) 0.063(2) 0.0664(19) -0.0011(15) 0.0110(16) 0.0451(19)
C8 0.069(2) 0.060(2) 0.0528(19) -0.0051(16) 0.0034(16) 0.0354(18)
C9 0.084(3) 0.073(2) 0.084(3) 0.005(2) 0.023(2) 0.049(2)
C10 0.073(2) 0.075(3) 0.085(3) -0.001(2) 0.021(2) 0.041(2)
C11 0.071(2) 0.067(2) 0.060(2) 0.0029(17) 0.0107(18) 0.037(2)
C12 0.084(2) 0.063(2) 0.062(2) -0.0002(18) 0.0130(19) 0.038(2)
C13 0.123(4) 0.091(3) 0.103(3) 0.018(2) 0.058(3) 0.050(3)
C14 0.130(4) 0.076(3) 0.079(3) -0.006(2) -0.026(3) 0.051(3)
C15 0.072(2) 0.069(2) 0.061(2) -0.0050(19) 0.0036(18) 0.044(2)
C16 0.092(3) 0.079(3) 0.063(2) 0.008(2) 0.003(2) 0.032(2)
C17 0.118(4) 0.093(3) 0.069(3) 0.013(2) 0.008(3) 0.053(3)
C18 0.124(4) 0.108(4) 0.061(3) -0.004(3) -0.004(3) 0.073(3)
C19 0.118(4) 0.095(3) 0.076(3) -0.022(3) -0.023(3) 0.051(3)
C20 0.097(3) 0.072(2) 0.066(2) -0.006(2) -0.008(2) 0.040(2)
C21 0.071(2) 0.061(2) 0.054(2) -0.0004(16) 0.0025(17) 0.0302(19)
C22 0.091(3) 0.073(3) 0.076(3) -0.0017(19) 0.001(2) 0.051(2)
C23 0.122(4) 0.071(3) 0.098(3) -0.006(2) 0.010(3) 0.058(3)
C24 0.144(5) 0.066(3) 0.125(4) -0.023(3) -0.003(4) 0.049(3)
C25 0.122(4) 0.087(3) 0.108(4) -0.026(3) -0.029(3) 0.043(3)
C26 0.095(3) 0.065(3) 0.084(3) -0.014(2) -0.009(2) 0.036(2)
C27 0.184(6) 0.147(5) 0.118(4) -0.023(4) 0.042(4) 0.105(5)
O28 0.236(5) 0.248(6) 0.149(4) -0.025(4) 0.029(4) 0.168(5)
C29 0.205(8) 0.182(7) 0.236(10) -0.040(6) 0.069(7) 0.084(6)
C30 0.271(11) 0.200(10) 0.39(2) -0.023(10) 0.116(12) 0.107(9)

loop_
_atom_type_symbol
_atom_type_description
_atom_type_scat_dispersion_real
_atom_type_scat_dispersion_imag
_atom_type_scat_source
C C 0.0033 0.0016 'International Tables Vol C Tables 4.2.6.8 and 6.1.1.4'
H H 0.0000 0.0000 'International Tables Vol C Tables 4.2.6.8 and 6.1.1.4'
N N 0.0061 0.0033 'International Tables Vol C Tables 4.2.6.8 and 6.1.1.4'
O O 0.0106 0.0060 'International Tables Vol C Tables 4.2.6.8 and 6.1.1.4'

loop_
_geom_angle_atom_site_label_1
_geom_angle_atom_site_label_2
_geom_angle_atom_site_label_3
_geom_angle
_geom_angle_site_symmetry_1
_geom_angle_site_symmetry_3
C5 N1 C2 110.4(3) . .
C3 C2 N1 105.9(3) . .
C3 C2 C12 133.4(3) . 3_665
N1 C2 C12 120.8(3) . 3_665
C2 C3 C4 109.2(3) . .
C5 C4 C3 108.3(3) . .
C4 C5 N1 106.3(3) . .
C4 C5 C6 132.2(3) . .
N1 C5 C6 121.6(3) . .
C5 C6 C8 109.5(3) . .
C5 C6 C21 112.5(3) . .
C8 C6 C21 108.8(2) . .
C5 C6 C15 107.3(2) . .
C8 C6 C15 110.6(3) . .
C21 C6 C15 108.2(2) . .
C11 N7 C8 112.0(3) . .
C9 C8 N7 105.5(3) . .
C9 C8 C6 133.0(3) . .
N7 C8 C6 121.2(3) . .
C8 C9 C10 107.4(3) . .
C11 C10 C9 109.0(3) . .
C10 C11 N7 106.0(3) . .
C10 C11 C12 131.4(3) . .
N7 C11 C12 122.2(3) . .
C2 C12 C11 110.5(3) 2_655 .
C2 C12 C13 108.8(3) 2_655 .
C11 C12 C13 108.6(3) . .
C2 C12 C14 110.1(3) 2_655 .
C11 C12 C14 108.4(3) . .
C13 C12 C14 110.4(3) . .
C16 C15 C20 116.7(3) . .
C16 C15 C6 120.9(3) . .
C20 C15 C6 122.4(3) . .
C17 C16 C15 121.4(4) . .
C18 C17 C16 120.8(4) . .
C17 C18 C19 119.6(4) . .
C18 C19 C20 120.6(4) . .
C19 C20 C15 120.9(4) . .
C22 C21 C26 117.8(3) . .
C22 C21 C6 120.6(3) . .
C26 C21 C6 121.6(3) . .
C23 C22 C21 121.4(4) . .
C24 C23 C22 121.0(4) . .
C23 C24 C25 119.1(4) . .
C26 C25 C24 120.8(4) . .
C25 C26 C21 119.8(4) . .
O28 C27 C29 122.1(8) . .
O28 C27 C30 117.1(8) . .
C29 C27 C30 119.4(6) . .

loop_
_geom_bond_atom_site_label_1
_geom_bond_atom_site_label_2
_geom_bond_distance
_geom_bond_site_symmetry_2
N1 C5 1.385(4) .
N1 C2 1.389(4) .
C2 C3 1.343(4) .
C2 C12 1.511(5) 3_665
C3 C4 1.414(5) .
C4 C5 1.348(4) .
C5 C6 1.521(4) .
C6 C8 1.526(4) .
C6 C21 1.548(5) .
C6 C15 1.554(5) .
N7 C11 1.364(4) .
N7 C8 1.381(4) .
C8 C9 1.375(4) .
C9 C10 1.422(5) .
C10 C11 1.355(5) .
C11 C12 1.515(5) .
C12 C2 1.511(5) 2_655
C12 C13 1.536(5) .
C12 C14 1.550(5) .
C15 C16 1.391(5) .
C15 C20 1.391(5) .
C16 C17 1.377(6) .
C17 C18 1.343(6) .
C18 C19 1.370(6) .
C19 C20 1.378(5) .
C21 C22 1.393(5) .
C21 C26 1.411(5) .
C22 C23 1.384(5) .
C23 C24 1.350(6) .
C24 C25 1.406(7) .
C25 C26 1.384(6) .
C27 O28 1.158(6) .
C27 C29 1.447(9) .
C27 C30 1.463(11) .

loop_
_geom_hbond_atom_site_label_D
_geom_hbond_atom_site_label_H
_geom_hbond_atom_site_label_A
_geom_hbond_distance_DH
_geom_hbond_distance_HA
_geom_hbond_distance_DA
_geom_hbond_angle_DHA
N1 H1 O28 0.92(3) 2.14(4) 3.044(6) 166(3)
N7 H7 O1W 0.71(3) 3.03(4) 3.73(3) 168(3)

loop_
_geom_torsion_atom_site_label_1
_geom_torsion_atom_site_label_2
_geom_torsion_atom_site_label_3
_geom_torsion_atom_site_label_4
_geom_torsion
_geom_torsion_site_symmetry_1
_geom_torsion_site_symmetry_4
C5 N1 C2 C3 0.9(4) . .
C5 N1 C2 C12 -179.5(3) . 3_665
N1 C2 C3 C4 -0.6(4) . .
C12 C2 C3 C4 180.0(3) 3_665 .
C2 C3 C4 C5 0.0(4) . .
C3 C4 C5 N1 0.5(4) . .
C3 C4 C5 C6 -179.3(3) . .
C2 N1 C5 C4 -0.9(4) . .
C2 N1 C5 C6 179.0(3) . .
C4 C5 C6 C8 -132.8(4) . .
N1 C5 C6 C8 47.4(4) . .
C4 C5 C6 C21 106.1(4) . .
N1 C5 C6 C21 -73.7(4) . .
C4 C5 C6 C15 -12.7(5) . .
N1 C5 C6 C15 167.4(3) . .
C11 N7 C8 C9 -0.4(4) . .
C11 N7 C8 C6 175.0(3) . .
C5 C6 C8 C9 -155.6(4) . .
C21 C6 C8 C9 -32.3(5) . .
C15 C6 C8 C9 86.3(4) . .
C5 C6 C8 N7 30.4(4) . .
C21 C6 C8 N7 153.8(3) . .
C15 C6 C8 N7 -87.6(4) . .
N7 C8 C9 C10 0.2(4) . .
C6 C8 C9 C10 -174.4(3) . .
C8 C9 C10 C11 0.1(4) . .
C9 C10 C11 N7 -0.4(4) . .
C9 C10 C11 C12 -173.2(4) . .
C8 N7 C11 C10 0.5(4) . .
C8 N7 C11 C12 174.2(3) . .
C10 C11 C12 C2 -125.9(4) . 2_655
N7 C11 C12 C2 62.2(4) . 2_655
C10 C11 C12 C13 -6.7(6) . .
N7 C11 C12 C13 -178.6(3) . .
C10 C11 C12 C14 113.3(4) . .
N7 C11 C12 C14 -58.5(4) . .
C5 C6 C15 C16 83.0(4) . .
C8 C6 C15 C16 -157.7(3) . .
C21 C6 C15 C16 -38.7(4) . .
C5 C6 C15 C20 -95.6(4) . .
C8 C6 C15 C20 23.8(4) . .
C21 C6 C15 C20 142.8(3) . .
C20 C15 C16 C17 -0.8(6) . .
C6 C15 C16 C17 -179.4(3) . .
C15 C16 C17 C18 1.1(7) . .
C16 C17 C18 C19 0.1(7) . .
C17 C18 C19 C20 -1.5(7) . .
C18 C19 C20 C15 1.8(6) . .
C16 C15 C20 C19 -0.6(5) . .
C6 C15 C20 C19 178.0(3) . .
C5 C6 C21 C22 -171.1(3) . .
C8 C6 C21 C22 67.4(4) . .
C15 C6 C21 C22 -52.8(4) . .
C5 C6 C21 C26 8.3(4) . .
C8 C6 C21 C26 -113.2(4) . .
C15 C6 C21 C26 126.7(3) . .
C26 C21 C22 C23 0.0(5) . .
C6 C21 C22 C23 179.5(3) . .
C21 C22 C23 C24 1.2(6) . .
C22 C23 C24 C25 -2.0(7) . .
C23 C24 C25 C26 1.7(8) . .
C24 C25 C26 C21 -0.5(7) . .
C22 C21 C26 C25 -0.3(6) . .
C6 C21 C26 C25 -179.8(3) . .
